data_7158489
loop_
_publ_author_name
'Rajput, Shruti'
'Kaur, Ramandeep'
'Jain, Nidhi'

_publ_section_title
;
 Pd and photoredox dual catalysis assisted decarboxylative
 <i>ortho</i>-benzoylation of <i>N</i>-phenyl-7-azaindoles.
;
_journal_issue 7
_journal_name_full 'Organic &amp; biomolecular chemistry'
_journal_page_first 1453
_journal_page_last 1461
_journal_paper_doi 10.1039/d1ob02338a
_journal_volume 20
_journal_year 2022
_chemical_formula_moiety 'C20 H13 Br N2 O'
_chemical_formula_sum 'C20 H13 Br N2 O'
_chemical_formula_weight 377.22
_space_group_crystal_system triclinic
_space_group_IT_number 2
_space_group_name_Hall '-P 1'
_space_group_name_H-M_alt 'P -1'
_atom_sites_solution_hydrogens geom
_audit_creation_method SHELXL-2018/3
_audit_update_record
;
2021-10-18 deposited with the CCDC.	2022-01-14 downloaded from the CCDC.
;
_cell_angle_alpha 99.581(2)
_cell_angle_beta 107.210(2)
_cell_angle_gamma 100.420(2)
_cell_formula_units_Z 2
_cell_length_a 8.0295(5)
_cell_length_b 8.2401(7)
_cell_length_c 13.3944(10)
_cell_measurement_reflns_used 9910
_cell_measurement_temperature 100(2)
_cell_measurement_theta_max 28.19
_cell_measurement_theta_min 2.58
_cell_volume 809.44(11)
_computing_structure_refinement 'SHELXL-2018/3 (Sheldrick, 2018)'
_computing_structure_solution 'SHELXT 2014/5 (Sheldrick, 2014)'
_diffrn_ambient_temperature 100(2)
_diffrn_measured_fraction_theta_full 0.994
_diffrn_measured_fraction_theta_max 0.994
_diffrn_measurement_device_type 'Bruker APEX-II CCD'
_diffrn_measurement_method '\f and \w scans'
_diffrn_radiation_type MoK\a
_diffrn_radiation_wavelength 0.71073
_diffrn_reflns_av_R_equivalents 0.1459
_diffrn_reflns_av_unetI/netI 0.0868
_diffrn_reflns_Laue_measured_fraction_full 0.994
_diffrn_reflns_Laue_measured_fraction_max 0.994
_diffrn_reflns_limit_h_max 9
_diffrn_reflns_limit_h_min -9
_diffrn_reflns_limit_k_max 9
_diffrn_reflns_limit_k_min -9
_diffrn_reflns_limit_l_max 15
_diffrn_reflns_limit_l_min -15
_diffrn_reflns_number 10899
_diffrn_reflns_point_group_measured_fraction_full 0.994
_diffrn_reflns_point_group_measured_fraction_max 0.994
_diffrn_reflns_theta_full 24.999
_diffrn_reflns_theta_max 24.999
_diffrn_reflns_theta_min 1.637
_exptl_absorpt_coefficient_mu 2.542
_exptl_absorpt_correction_T_max 0.756
_exptl_absorpt_correction_T_min 0.516
_exptl_absorpt_correction_type multi-scan
_exptl_crystal_colour colorless
_exptl_crystal_density_diffrn 1.544
_exptl_crystal_density_meas 1.544
_exptl_crystal_description block
_exptl_crystal_F_000 380.0
_exptl_crystal_size_max 0.29
_exptl_crystal_size_mid 0.22
_exptl_crystal_size_min 0.11
_refine_diff_density_max 1.306
_refine_diff_density_min -0.691
_refine_diff_density_rms 0.158
_refine_ls_extinction_coef 0.105(10)
_refine_ls_extinction_expression Fc^*^=kFc[1+0.001xFc^2^\l^3^/sin(2\q)]^-1/4^
_refine_ls_extinction_method 'SHELXL-2018/3 (Sheldrick 2018)'
_refine_ls_goodness_of_fit_ref 1.077
_refine_ls_hydrogen_treatment constr
_refine_ls_matrix_type full
_refine_ls_number_parameters 218
_refine_ls_number_reflns 2839
_refine_ls_number_restraints 0
_refine_ls_restrained_S_all 1.077
_refine_ls_R_factor_all 0.0694
_refine_ls_R_factor_gt 0.0545
_refine_ls_shift/su_max 0.000
_refine_ls_shift/su_mean 0.000
_refine_ls_structure_factor_coef Fsqd
_refine_ls_weighting_details 'w=1/[\s^2^(Fo^2^)+(0.0689P)^2^+3.2013P] where P=(Fo^2^+2Fc^2^)/3'
_refine_ls_weighting_scheme calc
_refine_ls_wR_factor_gt 0.1433
_refine_ls_wR_factor_ref 0.1564
_reflns_Friedel_coverage 0.000
_reflns_number_gt 2490
_reflns_number_total 2854
_reflns_threshold_expression 'I > 2\s(I)'
_cod_data_source_file d1ob02338a2.cif
_cod_data_source_block st306_0m_a
_cod_depositor_comments
;
The following automatic conversions were performed:

data item '_exptl_absorpt_correction_type' value 'MULTI-SCAN' was
changed to 'multi-scan' in accordance with the
/home/data/users/saulius/crontab/automatic-downloads/rss-feeds/RSC/lib/dictionaries/cif_core.dic
dictionary named 'cif_core.dic' version 2.4.2 last updated on
2011-04-26.

Automatic conversion script
Id: cif_fix_values 7556 2019-12-06 15:28:31Z antanas 

 Adding full bibliography for 7158489.cif.
;
_cod_original_cell_volume 809.45(11)
_cod_database_code 7158489
_shelx_shelxl_version_number 2018/3
_shelx_space_group_comment
;
The symmetry employed for this shelxl refinement is uniquely defined
by the following loop, which should always be used as a source of
symmetry information in preference to the above space-group names.
They are only intended as comments.
;

loop_
_space_group_symop_operation_xyz
'x, y, z'
'-x, -y, -z'

loop_
_atom_site_label
_atom_site_type_symbol
_atom_site_fract_x
_atom_site_fract_y
_atom_site_fract_z
_atom_site_U_iso_or_equiv
_atom_site_adp_type
_atom_site_occupancy
_atom_site_site_symmetry_order
_atom_site_calc_flag
_atom_site_refinement_flags_posn
_atom_site_refinement_flags_adp
_atom_site_refinement_flags_occupancy
_atom_site_disorder_assembly
_atom_site_disorder_group
Br1 Br 0.28411(6) 0.74555(5) 0.32838(3) 0.0211(3) Uani 1 1 d . . . . .
O1 O 0.6579(6) 1.0553(5) 0.8550(4) 0.0397(10) Uani 1 1 d . . . . .
N1 N 0.4433(7) 0.5416(6) 0.7548(4) 0.0335(11) Uani 1 1 d . . . . .
N2 N 0.5377(7) 0.7255(6) 0.6507(4) 0.0362(12) Uani 1 1 d . . . . .
C8 C 0.5837(8) 0.6097(8) 0.8547(5) 0.0334(13) Uani 1 1 d . . . . .
C2 C 0.3364(8) 0.6684(8) 0.4691(5) 0.0357(13) Uani 1 1 d . . . . .
C9 C 0.6631(9) 0.5006(8) 0.9098(5) 0.0378(14) Uani 1 1 d . . . . .
H9 H 0.618539 0.381489 0.882018 0.045 Uiso 1 1 calc R U . . .
C4 C 0.2668(8) 0.4937(7) 0.5809(5) 0.0346(13) Uani 1 1 d . . . . .
C13 C 0.6468(8) 0.7876(8) 0.8969(5) 0.0350(13) Uani 1 1 d . . . . .
C10 C 0.8070(9) 0.5630(9) 1.0051(5) 0.0416(15) Uani 1 1 d . . . . .
H10 H 0.858082 0.486784 1.043433 0.050 Uiso 1 1 calc R U . . .
C3 C 0.2209(8) 0.5317(8) 0.4810(5) 0.0342(13) Uani 1 1 d . . . . .
H3 H 0.115820 0.467577 0.423518 0.041 Uiso 1 1 calc R U . . .
C17 C 0.0695(9) 0.7620(8) 0.8140(5) 0.0369(14) Uani 1 1 d . . . . .
H17 H -0.003694 0.690797 0.841570 0.044 Uiso 1 1 calc R U . . .
C1 C 0.4916(9) 0.7589(8) 0.5532(5) 0.0369(14) Uani 1 1 d . . . . .
H1 H 0.568948 0.849237 0.540721 0.044 Uiso 1 1 calc R U . . .
C7 C 0.4235(8) 0.5965(7) 0.6612(5) 0.0324(13) Uani 1 1 d . . . . .
C16 C 0.2554(8) 0.7816(7) 0.8498(5) 0.0342(13) Uani 1 1 d . . . . .
H16 H 0.308309 0.722622 0.901188 0.041 Uiso 1 1 calc R U . . .
C6 C 0.3016(9) 0.4023(7) 0.7331(5) 0.0387(14) Uani 1 1 d . . . . .
H6 H 0.283268 0.338766 0.783663 0.046 Uiso 1 1 calc R U . . .
C15 C 0.3646(8) 0.8882(7) 0.8102(5) 0.0328(13) Uani 1 1 d . . . . .
C12 C 0.7964(8) 0.8468(8) 0.9899(5) 0.0367(14) Uani 1 1 d . . . . .
H12 H 0.844850 0.965658 1.016587 0.044 Uiso 1 1 calc R U . . .
C14 C 0.5623(8) 0.9183(7) 0.8508(5) 0.0336(13) Uani 1 1 d . . . . .
C11 C 0.8766(9) 0.7376(9) 1.0446(5) 0.0418(15) Uani 1 1 d . . . . .
H11 H 0.978033 0.781070 1.108442 0.050 Uiso 1 1 calc R U . . .
C18 C -0.0085(9) 0.8461(8) 0.7383(5) 0.0394(15) Uani 1 1 d . . . . .
H18 H -0.135081 0.832744 0.713755 0.047 Uiso 1 1 calc R U . . .
C19 C 0.0999(9) 0.9506(8) 0.6981(6) 0.0417(15) Uani 1 1 d . . . . .
H19 H 0.046385 1.007262 0.645463 0.050 Uiso 1 1 calc R U . . .
C5 C 0.1931(9) 0.3697(8) 0.6296(5) 0.0388(14) Uani 1 1 d . . . . .
H5 H 0.087197 0.280700 0.595388 0.047 Uiso 1 1 calc R U . . .
C20 C 0.2852(8) 0.9727(7) 0.7344(5) 0.0371(14) Uani 1 1 d . . . . .
H20 H 0.357897 1.045592 0.707391 0.044 Uiso 1 1 calc R U . . .

loop_
_atom_site_aniso_label
_atom_site_aniso_U_11
_atom_site_aniso_U_22
_atom_site_aniso_U_33
_atom_site_aniso_U_23
_atom_site_aniso_U_13
_atom_site_aniso_U_12
Br1 0.0243(4) 0.0219(3) 0.0182(4) 0.0086(2) 0.0068(2) 0.0053(2)
O1 0.037(2) 0.030(2) 0.049(3) 0.0104(19) 0.013(2) 0.0040(18)
N1 0.034(3) 0.026(2) 0.041(3) 0.008(2) 0.015(2) 0.008(2)
N2 0.037(3) 0.031(3) 0.041(3) 0.011(2) 0.013(2) 0.008(2)
C8 0.033(3) 0.035(3) 0.038(3) 0.014(3) 0.016(3) 0.011(2)
C2 0.039(3) 0.033(3) 0.038(3) 0.010(2) 0.012(3) 0.015(3)
C9 0.041(4) 0.036(3) 0.045(3) 0.019(3) 0.019(3) 0.014(3)
C4 0.032(3) 0.027(3) 0.046(3) 0.007(2) 0.013(3) 0.010(2)
C13 0.037(3) 0.035(3) 0.036(3) 0.011(3) 0.016(3) 0.008(3)
C10 0.042(4) 0.049(4) 0.044(3) 0.026(3) 0.017(3) 0.017(3)
C3 0.030(3) 0.032(3) 0.038(3) 0.006(2) 0.009(3) 0.009(2)
C17 0.037(3) 0.032(3) 0.043(3) 0.010(3) 0.015(3) 0.008(3)
C1 0.041(4) 0.034(3) 0.040(3) 0.014(3) 0.015(3) 0.011(3)
C7 0.034(3) 0.025(3) 0.041(3) 0.010(2) 0.014(3) 0.010(2)
C16 0.035(3) 0.029(3) 0.038(3) 0.010(2) 0.011(3) 0.009(2)
C6 0.042(4) 0.029(3) 0.047(4) 0.015(3) 0.014(3) 0.008(3)
C15 0.034(3) 0.026(3) 0.037(3) 0.006(2) 0.011(2) 0.006(2)
C12 0.034(3) 0.037(3) 0.039(3) 0.010(3) 0.014(3) 0.008(3)
C14 0.039(3) 0.026(3) 0.034(3) 0.007(2) 0.012(3) 0.004(2)
C11 0.038(4) 0.048(4) 0.039(3) 0.016(3) 0.009(3) 0.012(3)
C18 0.035(3) 0.032(3) 0.047(4) 0.006(3) 0.010(3) 0.010(3)
C19 0.046(4) 0.031(3) 0.049(4) 0.016(3) 0.011(3) 0.014(3)
C5 0.040(4) 0.029(3) 0.045(4) 0.011(3) 0.011(3) 0.007(3)
C20 0.036(3) 0.030(3) 0.046(3) 0.011(3) 0.013(3) 0.005(2)

loop_
_atom_type_symbol
_atom_type_description
_atom_type_scat_dispersion_real
_atom_type_scat_dispersion_imag
_atom_type_scat_source
C C 0.0033 0.0016 'International Tables Vol C Tables 4.2.6.8 and 6.1.1.4'
H H 0.0000 0.0000 'International Tables Vol C Tables 4.2.6.8 and 6.1.1.4'
Br Br -0.2901 2.4595 'International Tables Vol C Tables 4.2.6.8 and 6.1.1.4'
N N 0.0061 0.0033 'International Tables Vol C Tables 4.2.6.8 and 6.1.1.4'
O O 0.0106 0.0060 'International Tables Vol C Tables 4.2.6.8 and 6.1.1.4'

loop_
_geom_angle_atom_site_label_1
_geom_angle_atom_site_label_2
_geom_angle_atom_site_label_3
_geom_angle
_geom_angle_site_symmetry_1
_geom_angle_site_symmetry_3
_geom_angle_publ_flag
C7 N1 C6 107.3(5) . . ?
C7 N1 C8 127.3(5) . . ?
C6 N1 C8 125.4(5) . . ?
C7 N2 C1 114.5(5) . . ?
C9 C8 N1 119.1(5) . . ?
C9 C8 C13 119.9(6) . . ?
N1 C8 C13 120.9(5) . . ?
C3 C2 C1 121.2(6) . . ?
C3 C2 Br1 121.4(5) . . ?
C1 C2 Br1 117.5(5) . . ?
C8 C9 C10 120.7(6) . . ?
C8 C9 H9 119.6 . . ?
C10 C9 H9 119.6 . . ?
C3 C4 C7 117.8(6) . . ?
C3 C4 C5 136.3(6) . . ?
C7 C4 C5 105.9(5) . . ?
C12 C13 C8 118.0(6) . . ?
C12 C13 C14 116.8(5) . . ?
C8 C13 C14 125.2(5) . . ?
C9 C10 C11 120.0(6) . . ?
C9 C10 H10 120.0 . . ?
C11 C10 H10 120.0 . . ?
C4 C3 C2 116.4(5) . . ?
C4 C3 H3 121.8 . . ?
C2 C3 H3 121.8 . . ?
C18 C17 C16 120.2(6) . . ?
C18 C17 H17 119.9 . . ?
C16 C17 H17 119.9 . . ?
N2 C1 C2 123.4(6) . . ?
N2 C1 H1 118.3 . . ?
C2 C1 H1 118.3 . . ?
N2 C7 N1 124.3(5) . . ?
N2 C7 C4 126.6(6) . . ?
N1 C7 C4 109.1(5) . . ?
C17 C16 C15 120.2(5) . . ?
C17 C16 H16 119.9 . . ?
C15 C16 H16 119.9 . . ?
C5 C6 N1 110.2(6) . . ?
C5 C6 H6 124.9 . . ?
N1 C6 H6 124.9 . . ?
C20 C15 C16 119.3(6) . . ?
C20 C15 C14 119.3(5) . . ?
C16 C15 C14 121.4(5) . . ?
C11 C12 C13 121.9(6) . . ?
C11 C12 H12 119.0 . . ?
C13 C12 H12 119.0 . . ?
O1 C14 C15 120.4(5) . . ?
O1 C14 C13 119.6(6) . . ?
C15 C14 C13 119.8(5) . . ?
C12 C11 C10 119.2(6) . . ?
C12 C11 H11 120.4 . . ?
C10 C11 H11 120.4 . . ?
C17 C18 C19 119.6(6) . . ?
C17 C18 H18 120.2 . . ?
C19 C18 H18 120.2 . . ?
C20 C19 C18 120.7(6) . . ?
C20 C19 H19 119.7 . . ?
C18 C19 H19 119.7 . . ?
C6 C5 C4 107.6(6) . . ?
C6 C5 H5 126.2 . . ?
C4 C5 H5 126.2 . . ?
C19 C20 C15 120.1(6) . . ?
C19 C20 H20 120.0 . . ?
C15 C20 H20 120.0 . . ?

loop_
_geom_bond_atom_site_label_1
_geom_bond_atom_site_label_2
_geom_bond_distance
_geom_bond_site_symmetry_2
_geom_bond_publ_flag
Br1 C2 2.040(6) . ?
O1 C14 1.227(7) . ?
N1 C7 1.378(8) . ?
N1 C6 1.385(8) . ?
N1 C8 1.416(8) . ?
N2 C7 1.328(8) . ?
N2 C1 1.338(8) . ?
C8 C9 1.381(8) . ?
C8 C13 1.418(9) . ?
C2 C3 1.386(9) . ?
C2 C1 1.389(9) . ?
C9 C10 1.387(9) . ?
C9 H9 0.9500 . ?
C4 C3 1.384(9) . ?
C4 C7 1.402(8) . ?
C4 C5 1.432(9) . ?
C13 C12 1.390(9) . ?
C13 C14 1.496(8) . ?
C10 C11 1.394(10) . ?
C10 H10 0.9500 . ?
C3 H3 0.9500 . ?
C17 C18 1.384(9) . ?
C17 C16 1.396(9) . ?
C17 H17 0.9500 . ?
C1 H1 0.9500 . ?
C16 C15 1.405(8) . ?
C16 H16 0.9500 . ?
C6 C5 1.353(9) . ?
C6 H6 0.9500 . ?
C15 C20 1.391(8) . ?
C15 C14 1.476(8) . ?
C12 C11 1.383(9) . ?
C12 H12 0.9500 . ?
C11 H11 0.9500 . ?
C18 C19 1.396(10) . ?
C18 H18 0.9500 . ?
C19 C20 1.388(9) . ?
C19 H19 0.9500 . ?
C5 H5 0.9500 . ?
C20 H20 0.9500 . ?

loop_
_geom_torsion_atom_site_label_1
_geom_torsion_atom_site_label_2
_geom_torsion_atom_site_label_3
_geom_torsion_atom_site_label_4
_geom_torsion
_geom_torsion_site_symmetry_1
_geom_torsion_site_symmetry_2
_geom_torsion_site_symmetry_3
_geom_torsion_site_symmetry_4
_geom_torsion_publ_flag
C7 N1 C8 C9 -134.2(6) . . . . ?
C6 N1 C8 C9 44.0(9) . . . . ?
C7 N1 C8 C13 43.9(9) . . . . ?
C6 N1 C8 C13 -137.9(6) . . . . ?
N1 C8 C9 C10 176.7(6) . . . . ?
C13 C8 C9 C10 -1.4(10) . . . . ?
C9 C8 C13 C12 4.3(9) . . . . ?
N1 C8 C13 C12 -173.8(6) . . . . ?
C9 C8 C13 C14 -174.0(6) . . . . ?
N1 C8 C13 C14 7.9(9) . . . . ?
C8 C9 C10 C11 -2.0(10) . . . . ?
C7 C4 C3 C2 0.6(9) . . . . ?
C5 C4 C3 C2 -179.8(7) . . . . ?
C1 C2 C3 C4 1.3(9) . . . . ?
Br1 C2 C3 C4 -178.1(4) . . . . ?
C7 N2 C1 C2 0.6(9) . . . . ?
C3 C2 C1 N2 -2.1(10) . . . . ?
Br1 C2 C1 N2 177.3(5) . . . . ?
C1 N2 C7 N1 -179.2(6) . . . . ?
C1 N2 C7 C4 1.6(9) . . . . ?
C6 N1 C7 N2 -178.2(6) . . . . ?
C8 N1 C7 N2 0.3(10) . . . . ?
C6 N1 C7 C4 1.2(7) . . . . ?
C8 N1 C7 C4 179.7(6) . . . . ?
C3 C4 C7 N2 -2.2(10) . . . . ?
C5 C4 C7 N2 178.1(6) . . . . ?
C3 C4 C7 N1 178.4(5) . . . . ?
C5 C4 C7 N1 -1.3(7) . . . . ?
C18 C17 C16 C15 0.7(9) . . . . ?
C7 N1 C6 C5 -0.7(7) . . . . ?
C8 N1 C6 C5 -179.2(6) . . . . ?
C17 C16 C15 C20 -0.5(9) . . . . ?
C17 C16 C15 C14 176.8(6) . . . . ?
C8 C13 C12 C11 -3.9(10) . . . . ?
C14 C13 C12 C11 174.5(6) . . . . ?
C20 C15 C14 O1 29.3(9) . . . . ?
C16 C15 C14 O1 -148.1(6) . . . . ?
C20 C15 C14 C13 -156.6(6) . . . . ?
C16 C15 C14 C13 26.1(8) . . . . ?
C12 C13 C14 O1 36.4(9) . . . . ?
C8 C13 C14 O1 -145.3(6) . . . . ?
C12 C13 C14 C15 -137.8(6) . . . . ?
C8 C13 C14 C15 40.5(9) . . . . ?
C13 C12 C11 C10 0.6(10) . . . . ?
C9 C10 C11 C12 2.4(10) . . . . ?
C16 C17 C18 C19 -0.1(10) . . . . ?
C17 C18 C19 C20 -0.8(10) . . . . ?
N1 C6 C5 C4 -0.1(8) . . . . ?
C3 C4 C5 C6 -178.7(7) . . . . ?
C7 C4 C5 C6 0.9(7) . . . . ?
C18 C19 C20 C15 1.0(10) . . . . ?
C16 C15 C20 C19 -0.3(9) . . . . ?
C14 C15 C20 C19 -177.7(6) . . . . ?
